data_4029278
loop_
_publ_author_name
'Xiong, Yang'
'Zhang, Xuxue'
'Huang, Tao'
'Cao, Song'

_publ_section_title
;
 Synthesis of N-(\a-Fluorovinyl)azoles by the Reaction of Difluoroalkenes
 with Azoles.
;
_journal_issue 14
_journal_name_full 'The Journal of organic chemistry'
_journal_page_first 6395
_journal_page_last 6402
_journal_paper_doi 10.1021/jo5005845
_journal_volume 79
_journal_year 2014
_chemical_formula_sum 'C15 H14 N4 O'
_chemical_formula_weight 266.30
_chemical_name_systematic
; 
 ? 
;
_space_group_IT_number 4
_symmetry_cell_setting monoclinic
_symmetry_space_group_name_Hall 'P 2yb'
_symmetry_space_group_name_H-M 'P 1 21 1'
_atom_sites_solution_hydrogens geom
_atom_sites_solution_primary direct
_atom_sites_solution_secondary difmap
_audit_creation_method SHELXL-97
_cell_angle_alpha 90.00
_cell_angle_beta 101.418(3)
_cell_angle_gamma 90.00
_cell_formula_units_Z 2
_cell_length_a 7.3446(11)
_cell_length_b 10.3043(16)
_cell_length_c 9.2757(14)
_cell_measurement_reflns_used 1909
_cell_measurement_temperature 293(2)
_cell_measurement_theta_max 53.469
_cell_measurement_theta_min 4.480
_cell_volume 688.10(18)
_computing_cell_refinement 'Bruker SMART'
_computing_data_collection 'Bruker SMART'
_computing_data_reduction 'Bruker SHELXTL'
_computing_molecular_graphics 'Bruker SHELXTL'
_computing_publication_material 'Bruker SHELXTL'
_computing_structure_refinement 'SHELXL-97 (Sheldrick, 1997)'
_computing_structure_solution 'SHELXS-97 (Sheldrick, 1990)'
_diffrn_ambient_temperature 293(2)
_diffrn_measured_fraction_theta_full 0.986
_diffrn_measured_fraction_theta_max 0.986
_diffrn_measurement_device_type 'CCD area detector'
_diffrn_measurement_method 'phi and omega scans'
_diffrn_radiation_monochromator graphite
_diffrn_radiation_source 'fine-focus sealed tube'
_diffrn_radiation_type MoK\a
_diffrn_radiation_wavelength 0.71073
_diffrn_reflns_av_R_equivalents 0.0387
_diffrn_reflns_av_sigmaI/netI 0.0525
_diffrn_reflns_limit_h_max 9
_diffrn_reflns_limit_h_min -9
_diffrn_reflns_limit_k_max 12
_diffrn_reflns_limit_k_min -12
_diffrn_reflns_limit_l_max 8
_diffrn_reflns_limit_l_min -11
_diffrn_reflns_number 3857
_diffrn_reflns_theta_full 25.99
_diffrn_reflns_theta_max 25.99
_diffrn_reflns_theta_min 2.24
_exptl_absorpt_coefficient_mu 0.085
_exptl_absorpt_correction_T_max 1.00000
_exptl_absorpt_correction_T_min 0.61098
_exptl_absorpt_correction_type empirical
_exptl_absorpt_process_details sadabs
_exptl_crystal_colour brown
_exptl_crystal_density_diffrn 1.285
_exptl_crystal_density_method 'not measured'
_exptl_crystal_description prismatic
_exptl_crystal_F_000 280
_exptl_crystal_size_max 0.211
_exptl_crystal_size_mid 0.165
_exptl_crystal_size_min 0.123
_refine_diff_density_max 0.470
_refine_diff_density_min -0.516
_refine_diff_density_rms 0.100
_refine_ls_abs_structure_details 'Flack H D (1983), Acta Cryst. A39, 876-881'
_refine_ls_abs_structure_Flack 8(4)
_refine_ls_extinction_coef 0.23(6)
_refine_ls_extinction_expression Fc^*^=kFc[1+0.001xFc^2^\l^3^/sin(2\q)]^-1/4^
_refine_ls_extinction_method SHELXL
_refine_ls_goodness_of_fit_ref 1.035
_refine_ls_hydrogen_treatment constr
_refine_ls_matrix_type full
_refine_ls_number_parameters 183
_refine_ls_number_reflns 2540
_refine_ls_number_restraints 1
_refine_ls_restrained_S_all 1.035
_refine_ls_R_factor_all 0.0945
_refine_ls_R_factor_gt 0.0738
_refine_ls_shift/su_max 0.003
_refine_ls_shift/su_mean 0.001
_refine_ls_structure_factor_coef Fsqd
_refine_ls_weighting_details 'calc w=1/[\s^2^(Fo^2^)+(0.3000P)^2^+0.0000P] where P=(Fo^2^+2Fc^2^)/3'
_refine_ls_weighting_scheme calc
_refine_ls_wR_factor_gt 0.2354
_refine_ls_wR_factor_ref 0.3327
_reflns_number_gt 2187
_reflns_number_total 2540
_reflns_threshold_expression >2sigma(I)
_cod_data_source_file jo5005845_si_001.cif
_cod_data_source_block cd213713
_cod_depositor_comments
;
The following automatic conversions were performed:

'_symmetry_cell_setting' value 'Monoclinic' changed to 'monoclinic'
according to
/usr/data/users/saulius/automatic-downloads/rss-feeds/ACS/lib/dictionaries/cif_core.dic
dictionary named 'cif_core.dic' version 2.4.2 from 2011-04-26.

Automatic conversion script
Id: cif_fix_values 2281 2013-09-26 08:29:07Z andrius 

 Adding full bibliography for 4029278.cif.
;
_cod_original_sg_symbol_H-M P2(1)
_cod_database_code 4029278

loop_
_symmetry_equiv_pos_as_xyz
'x, y, z'
'-x, y+1/2, -z'

loop_
_atom_site_label
_atom_site_type_symbol
_atom_site_fract_x
_atom_site_fract_y
_atom_site_fract_z
_atom_site_U_iso_or_equiv
_atom_site_adp_type
_atom_site_occupancy
_atom_site_symmetry_multiplicity
_atom_site_calc_flag
_atom_site_refinement_flags
N1 N 0.0595(5) 0.1391(4) 0.2769(4) 0.0442(9) Uani 1 1 d .
N2 N 0.1204(6) 0.2057(5) 0.1697(4) 0.0550(11) Uani 1 1 d .
N3 N 0.0139(5) 0.1293(4) 0.5222(4) 0.0397(9) Uani 1 1 d .
N4 N -0.0915(7) 0.0103(5) 0.6704(5) 0.0624(13) Uani 1 1 d .
O1 O 0.6199(6) 0.4192(4) 1.0314(4) 0.0721(13) Uani 1 1 d .
C1 C 0.1338(6) 0.1707(4) 0.4255(5) 0.0408(10) Uani 1 1 d .
C2 C 0.2891(6) 0.2363(5) 0.4723(5) 0.0484(11) Uani 1 1 d .
H2 H 0.3557 0.2582 0.4003 0.058 Uiso 1 1 calc R
C3 C 0.3696(6) 0.2786(4) 0.6196(5) 0.0440(10) Uani 1 1 d .
C4 C 0.4787(7) 0.3917(5) 0.6415(5) 0.0505(12) Uani 1 1 d .
H4 H 0.4949 0.4384 0.5592 0.061 Uiso 1 1 calc R
C5 C 0.5605(8) 0.4358(6) 0.7741(7) 0.0630(14) Uani 1 1 d .
H5 H 0.6343 0.5098 0.7821 0.076 Uiso 1 1 calc R
C6 C 0.5340(7) 0.3688(6) 0.9037(6) 0.0542(12) Uani 1 1 d .
C7 C 0.4272(7) 0.2582(6) 0.8873(5) 0.0534(12) Uani 1 1 d .
H7 H 0.4101 0.2126 0.9701 0.064 Uiso 1 1 calc R
C8 C 0.3451(7) 0.2142(5) 0.7491(5) 0.0518(12) Uani 1 1 d .
H8 H 0.2715 0.1401 0.7409 0.062 Uiso 1 1 calc R
C9 C -0.0658(8) 0.0473(6) 0.2238(6) 0.0641(15) Uani 1 1 d .
H9 H -0.1239 -0.0094 0.2783 0.077 Uiso 1 1 calc R
C10 C -0.0905(9) 0.0537(7) 0.0761(6) 0.0675(17) Uani 1 1 d .
H10 H -0.1695 0.0027 0.0081 0.081 Uiso 1 1 calc R
C11 C 0.0258(8) 0.1518(7) 0.0464(6) 0.0658(15) Uani 1 1 d .
H11 H 0.0367 0.1770 -0.0478 0.079 Uiso 1 1 calc R
C12 C -0.1104(7) 0.2023(5) 0.5734(5) 0.0507(11) Uani 1 1 d .
H12 H -0.1424 0.2876 0.5467 0.061 Uiso 1 1 calc R
C13 C -0.1808(6) 0.1302(6) 0.6702(5) 0.0535(12) Uani 1 1 d .
H13 H -0.2687 0.1546 0.7247 0.064 Uiso 1 1 calc R
C14 C 0.0298(6) 0.0097(4) 0.5832(5) 0.0404(9) Uani 1 1 d .
H14 H 0.1082 -0.0574 0.5674 0.048 Uiso 1 1 calc R
C15 C 0.6018(11) 0.3501(8) 1.1626(6) 0.080(2) Uani 1 1 d .
H15A H 0.4735 0.3298 1.1590 0.120 Uiso 1 1 calc R
H15B H 0.6474 0.4032 1.2471 0.120 Uiso 1 1 calc R
H15C H 0.6726 0.2713 1.1692 0.120 Uiso 1 1 calc R

loop_
_atom_site_aniso_label
_atom_site_aniso_U_11
_atom_site_aniso_U_22
_atom_site_aniso_U_33
_atom_site_aniso_U_23
_atom_site_aniso_U_13
_atom_site_aniso_U_12
N1 0.0439(18) 0.0467(19) 0.0430(19) 0.0009(16) 0.0108(14) 0.0031(17)
N2 0.056(2) 0.066(3) 0.043(2) -0.0019(19) 0.0108(17) -0.010(2)
N3 0.0422(16) 0.0390(18) 0.0393(17) 0.0046(14) 0.0114(14) -0.0005(14)
N4 0.070(3) 0.062(3) 0.054(2) -0.009(2) 0.011(2) -0.013(2)
O1 0.075(3) 0.079(3) 0.058(2) -0.010(2) 0.0020(18) -0.028(2)
C1 0.047(2) 0.039(2) 0.0349(19) 0.0019(15) 0.0059(16) 0.0086(16)
C2 0.043(2) 0.056(3) 0.049(2) 0.005(2) 0.0171(18) 0.004(2)
C3 0.044(2) 0.045(2) 0.042(2) 0.0072(18) 0.0076(17) 0.0030(18)
C4 0.052(2) 0.052(3) 0.047(2) 0.0015(19) 0.0096(19) -0.0072(19)
C5 0.052(3) 0.061(3) 0.075(3) 0.001(3) 0.012(2) -0.015(2)
C6 0.049(2) 0.059(3) 0.055(3) -0.008(2) 0.0112(19) -0.008(2)
C7 0.054(3) 0.059(3) 0.044(2) 0.003(2) 0.004(2) -0.010(2)
C8 0.047(2) 0.053(2) 0.055(3) 0.002(2) 0.0095(19) -0.017(2)
C9 0.066(3) 0.074(4) 0.052(3) -0.005(3) 0.009(2) -0.021(3)
C10 0.074(3) 0.084(4) 0.042(2) -0.012(2) 0.006(2) -0.022(3)
C11 0.070(3) 0.089(4) 0.040(2) -0.010(2) 0.013(2) -0.013(3)
C12 0.050(2) 0.045(2) 0.057(3) 0.005(2) 0.011(2) 0.0111(19)
C13 0.044(2) 0.064(3) 0.056(2) 0.004(2) 0.0184(19) -0.002(2)
C14 0.049(2) 0.0299(18) 0.045(2) 0.0029(15) 0.0143(17) 0.0040(16)
C15 0.100(5) 0.093(5) 0.041(3) -0.009(3) -0.002(3) -0.026(4)

loop_
_atom_type_symbol
_atom_type_description
_atom_type_scat_dispersion_real
_atom_type_scat_dispersion_imag
_atom_type_scat_source
C C 0.0033 0.0016 'International Tables Vol C Tables 4.2.6.8 and 6.1.1.4'
H H 0.0000 0.0000 'International Tables Vol C Tables 4.2.6.8 and 6.1.1.4'
N N 0.0061 0.0033 'International Tables Vol C Tables 4.2.6.8 and 6.1.1.4'
O O 0.0106 0.0060 'International Tables Vol C Tables 4.2.6.8 and 6.1.1.4'

loop_
_geom_angle_atom_site_label_1
_geom_angle_atom_site_label_2
_geom_angle_atom_site_label_3
_geom_angle
C9 N1 N2 112.9(4)
C9 N1 C1 128.5(4)
N2 N1 C1 118.6(4)
C11 N2 N1 103.1(4)
C12 N3 C14 111.8(4)
C12 N3 C1 126.7(4)
C14 N3 C1 121.2(4)
C14 N4 C13 112.1(4)
C6 O1 C15 116.9(5)
C2 C1 N1 125.3(4)
C2 C1 N3 122.7(4)
N1 C1 N3 111.9(4)
C1 C2 C3 129.0(4)
C1 C2 H2 115.5
C3 C2 H2 115.5
C4 C3 C8 115.5(4)
C4 C3 C2 120.1(4)
C8 C3 C2 124.4(4)
C5 C4 C3 123.7(5)
C5 C4 H4 118.2
C3 C4 H4 118.2
C4 C5 C6 119.8(5)
C4 C5 H5 120.1
C6 C5 H5 120.1
O1 C6 C7 125.5(5)
O1 C6 C5 116.0(5)
C7 C6 C5 118.5(5)
C8 C7 C6 120.6(5)
C8 C7 H7 119.7
C6 C7 H7 119.7
C7 C8 C3 121.9(4)
C7 C8 H8 119.0
C3 C8 H8 119.0
N1 C9 C10 106.5(5)
N1 C9 H9 126.8
C10 C9 H9 126.8
C9 C10 C11 105.8(5)
C9 C10 H10 127.1
C11 C10 H10 127.1
N2 C11 C10 111.7(5)
N2 C11 H11 124.1
C10 C11 H11 124.1
N3 C12 C13 107.8(5)
N3 C12 H12 126.1
C13 C12 H12 126.1
C12 C13 N4 104.3(4)
C12 C13 H13 127.8
N4 C13 H13 127.8
N4 C14 N3 103.9(4)
N4 C14 H14 128.0
N3 C14 H14 128.0
O1 C15 H15A 109.5
O1 C15 H15B 109.5
H15A C15 H15B 109.5
O1 C15 H15C 109.5
H15A C15 H15C 109.5
H15B C15 H15C 109.5

loop_
_geom_bond_atom_site_label_1
_geom_bond_atom_site_label_2
_geom_bond_distance
N1 C9 1.343(7)
N1 N2 1.355(6)
N1 C1 1.416(6)
N2 C11 1.335(7)
N3 C12 1.341(6)
N3 C14 1.352(5)
N3 C1 1.440(6)
N4 C14 1.317(7)
N4 C13 1.399(8)
O1 C6 1.333(6)
O1 C15 1.439(8)
C1 C2 1.323(7)
C2 C3 1.445(7)
C2 H2 0.9300
C3 C4 1.406(7)
C3 C8 1.415(6)
C4 C5 1.337(8)
C4 H4 0.9300
C5 C6 1.433(8)
C5 H5 0.9300
C6 C7 1.374(7)
C7 C8 1.381(6)
C7 H7 0.9300
C8 H8 0.9300
C9 C10 1.348(8)
C9 H9 0.9300
C10 C11 1.386(9)
C10 H10 0.9300
C11 H11 0.9300
C12 C13 1.345(7)
C12 H12 0.9300
C13 H13 0.9300
C14 H14 0.9300
C15 H15A 0.9600
C15 H15B 0.9600
C15 H15C 0.9600

loop_
_geom_torsion_atom_site_label_1
_geom_torsion_atom_site_label_2
_geom_torsion_atom_site_label_3
_geom_torsion_atom_site_label_4
_geom_torsion
C9 N1 N2 C11 0.5(6)
C1 N1 N2 C11 179.4(4)
C9 N1 C1 C2 161.0(5)
N2 N1 C1 C2 -17.7(6)
C9 N1 C1 N3 -22.4(7)
N2 N1 C1 N3 158.9(4)
C12 N3 C1 C2 79.5(6)
C14 N3 C1 C2 -94.0(5)
C12 N3 C1 N1 -97.2(5)
C14 N3 C1 N1 89.3(4)
N1 C1 C2 C3 176.3(4)
N3 C1 C2 C3 0.1(7)
C1 C2 C3 C4 -150.5(5)
C1 C2 C3 C8 28.7(8)
C8 C3 C4 C5 2.0(8)
C2 C3 C4 C5 -178.8(5)
C3 C4 C5 C6 -2.0(9)
C15 O1 C6 C7 1.3(9)
C15 O1 C6 C5 -177.3(6)
C4 C5 C6 O1 -179.9(5)
C4 C5 C6 C7 1.4(8)
O1 C6 C7 C8 -179.6(5)
C5 C6 C7 C8 -1.0(8)
C6 C7 C8 C3 1.2(8)
C4 C3 C8 C7 -1.6(7)
C2 C3 C8 C7 179.2(5)
N2 N1 C9 C10 -0.6(7)
C1 N1 C9 C10 -179.3(5)
N1 C9 C10 C11 0.4(7)
N1 N2 C11 C10 -0.3(7)
C9 C10 C11 N2 -0.1(8)
C14 N3 C12 C13 -0.4(6)
C1 N3 C12 C13 -174.5(4)
N3 C12 C13 N4 -0.9(5)
C14 N4 C13 C12 1.9(6)
C13 N4 C14 N3 -2.1(5)
C12 N3 C14 N4 1.5(5)
C1 N3 C14 N4 176.0(4)
